data_7237219
loop_
_publ_author_name
'Yan, Nana'
'Wang, Lei'
'Liu, Xiaona'
'Wu, Pengfei'
'Sun, Tantan'
'Xu, Shutao'
'Han, Jingfeng'
'Guo, Peng'
'Tian, Peng'
'Liu, Zhongmin'

_publ_section_title
;
 A novel approach for facilitating the targeted synthesis of
 silicoaluminophosphates
;
_journal_issue 47
_journal_name_full 'Journal of Materials Chemistry A'
_journal_page_first 24186
_journal_paper_doi 10.1039/C8TA08134D
_journal_volume 6
_journal_year 2018
_chemical_formula_moiety '	C192.61 H472.59 Al70.90 N32.10 O405.79 P88.80 Si32.30'
_chemical_formula_sum 'C192.61 H472.59 Al70.9 N32.1 O405.79 P88.8 Si32.3'
_chemical_formula_weight 15302.42
_space_group_IT_number 226
_space_group_name_Hall '-F 4a 2 3'
_space_group_name_H-M_alt 'F m -3 c'
_symmetry_cell_setting cubic
_symmetry_Int_Tables_number 226
_symmetry_space_group_name_Hall '-F 4a 2 3'
_symmetry_space_group_name_H-M 'F m -3 c'
_audit_creation_method 'Jana2006 Version : 25/10/2015'
_audit_update_record
;
2018-07-16 deposited with the CCDC.
2018-10-25 downloaded from the CCDC.
;
_cell_angle_alpha 90
_cell_angle_beta 90
_cell_angle_gamma 90
_cell_formula_units_Z 1
_cell_length_a 24.1479(2)
_cell_length_b 24.1479(2)
_cell_length_c 24.1479(2)
_cell_measurement_reflns_used 504
_cell_measurement_temperature 25
_cell_measurement_theta_max 60
_cell_measurement_theta_min 2.5
_cell_volume 14081.1(2)
_diffrn_ambient_temperature 25
_diffrn_measurement_device_type STOE
_diffrn_radiation_probe x-ray
_diffrn_radiation_source 'X-ray tube'
_diffrn_radiation_type 'Cu Ka1'
_diffrn_radiation_wavelength 1.5406
_exptl_absorpt_coefficient_mu 5.169
_exptl_crystal_colour WHITE
_exptl_crystal_density_diffrn 1.805
_pd_proc_ls_prof_R_factor 0.0263
_pd_proc_ls_prof_wR_expected 0.0158
_pd_proc_ls_prof_wR_factor 0.0425
_refine_ls_goodness_of_fit_all 2.6863
_refine_ls_hydrogen_treatment mixed
_refine_ls_number_parameters 61
_refine_ls_R_I_factor 0.0444
_refine_ls_shift/su_max 0.00560
_cod_data_source_file c8ta08134d2.cif
_cod_data_source_block LTA_DPA
_cod_depositor_comments
;
The following automatic conversions were performed:

data item '_diffrn_radiation_probe' value 'X-ray' was changed to
'x-ray' in accordance with the
/home/saulius/struct/COD-crude-data/automatic-downloads/DataCite-retrospective/RSC/depositions/lib/dictionaries/cif_core.dic
dictionary named 'cif_core.dic' version 2.4.2 last updated on
2011-04-26.

data item '_refine_ls_hydrogen_treatment' value 'MIXED' was changed
to 'mixed' in accordance with the
/home/saulius/struct/COD-crude-data/automatic-downloads/DataCite-retrospective/RSC/depositions/lib/dictionaries/cif_core.dic
dictionary named 'cif_core.dic' version 2.4.2 last updated on
2011-04-26.

Automatic conversion script
Id: cif_fix_values 6909 2019-04-08 15:41:33Z antanas 
;
_cod_original_sg_symbol_Hall '-F 4c 2 3'
_cod_original_formula_sum 'C192.61 H472.59 Al70.90 N32.10 O405.79 P88.80 Si32.30'
_cod_database_code 7237219

loop_
_space_group_symop_id
_space_group_symop_operation_xyz
1 x,y,z
2 -x,-y,z
3 -x,y,-z
4 x,-y,-z
5 z,x,y
6 z,-x,-y
7 -z,-x,y
8 -z,x,-y
9 y,z,x
10 -y,z,-x
11 y,-z,-x
12 -y,-z,x
13 y+1/2,x+1/2,-z+1/2
14 -y+1/2,-x+1/2,-z+1/2
15 y+1/2,-x+1/2,z+1/2
16 -y+1/2,x+1/2,z+1/2
17 x+1/2,z+1/2,-y+1/2
18 -x+1/2,z+1/2,y+1/2
19 -x+1/2,-z+1/2,-y+1/2
20 x+1/2,-z+1/2,y+1/2
21 z+1/2,y+1/2,-x+1/2
22 z+1/2,-y+1/2,x+1/2
23 -z+1/2,y+1/2,x+1/2
24 -z+1/2,-y+1/2,-x+1/2
25 -x,-y,-z
26 x,y,-z
27 x,-y,z
28 -x,y,z
29 -z,-x,-y
30 -z,x,y
31 z,x,-y
32 z,-x,y
33 -y,-z,-x
34 y,-z,x
35 -y,z,x
36 y,z,-x
37 -y+1/2,-x+1/2,z+1/2
38 y+1/2,x+1/2,z+1/2
39 -y+1/2,x+1/2,-z+1/2
40 y+1/2,-x+1/2,-z+1/2
41 -x+1/2,-z+1/2,y+1/2
42 x+1/2,-z+1/2,-y+1/2
43 x+1/2,z+1/2,y+1/2
44 -x+1/2,z+1/2,-y+1/2
45 -z+1/2,-y+1/2,x+1/2
46 -z+1/2,y+1/2,-x+1/2
47 z+1/2,-y+1/2,-x+1/2
48 z+1/2,y+1/2,x+1/2
49 x,y+1/2,z+1/2
50 -x,-y+1/2,z+1/2
51 -x,y+1/2,-z+1/2
52 x,-y+1/2,-z+1/2
53 z,x+1/2,y+1/2
54 z,-x+1/2,-y+1/2
55 -z,-x+1/2,y+1/2
56 -z,x+1/2,-y+1/2
57 y,z+1/2,x+1/2
58 -y,z+1/2,-x+1/2
59 y,-z+1/2,-x+1/2
60 -y,-z+1/2,x+1/2
61 y+1/2,x,-z
62 -y+1/2,-x,-z
63 y+1/2,-x,z
64 -y+1/2,x,z
65 x+1/2,z,-y
66 -x+1/2,z,y
67 -x+1/2,-z,-y
68 x+1/2,-z,y
69 z+1/2,y,-x
70 z+1/2,-y,x
71 -z+1/2,y,x
72 -z+1/2,-y,-x
73 -x,-y+1/2,-z+1/2
74 x,y+1/2,-z+1/2
75 x,-y+1/2,z+1/2
76 -x,y+1/2,z+1/2
77 -z,-x+1/2,-y+1/2
78 -z,x+1/2,y+1/2
79 z,x+1/2,-y+1/2
80 z,-x+1/2,y+1/2
81 -y,-z+1/2,-x+1/2
82 y,-z+1/2,x+1/2
83 -y,z+1/2,x+1/2
84 y,z+1/2,-x+1/2
85 -y+1/2,-x,z
86 y+1/2,x,z
87 -y+1/2,x,-z
88 y+1/2,-x,-z
89 -x+1/2,-z,y
90 x+1/2,-z,-y
91 x+1/2,z,y
92 -x+1/2,z,-y
93 -z+1/2,-y,x
94 -z+1/2,y,-x
95 z+1/2,-y,-x
96 z+1/2,y,x
97 x+1/2,y,z+1/2
98 -x+1/2,-y,z+1/2
99 -x+1/2,y,-z+1/2
100 x+1/2,-y,-z+1/2
101 z+1/2,x,y+1/2
102 z+1/2,-x,-y+1/2
103 -z+1/2,-x,y+1/2
104 -z+1/2,x,-y+1/2
105 y+1/2,z,x+1/2
106 -y+1/2,z,-x+1/2
107 y+1/2,-z,-x+1/2
108 -y+1/2,-z,x+1/2
109 y,x+1/2,-z
110 -y,-x+1/2,-z
111 y,-x+1/2,z
112 -y,x+1/2,z
113 x,z+1/2,-y
114 -x,z+1/2,y
115 -x,-z+1/2,-y
116 x,-z+1/2,y
117 z,y+1/2,-x
118 z,-y+1/2,x
119 -z,y+1/2,x
120 -z,-y+1/2,-x
121 -x+1/2,-y,-z+1/2
122 x+1/2,y,-z+1/2
123 x+1/2,-y,z+1/2
124 -x+1/2,y,z+1/2
125 -z+1/2,-x,-y+1/2
126 -z+1/2,x,y+1/2
127 z+1/2,x,-y+1/2
128 z+1/2,-x,y+1/2
129 -y+1/2,-z,-x+1/2
130 y+1/2,-z,x+1/2
131 -y+1/2,z,x+1/2
132 y+1/2,z,-x+1/2
133 -y,-x+1/2,z
134 y,x+1/2,z
135 -y,x+1/2,-z
136 y,-x+1/2,-z
137 -x,-z+1/2,y
138 x,-z+1/2,-y
139 x,z+1/2,y
140 -x,z+1/2,-y
141 -z,-y+1/2,x
142 -z,y+1/2,-x
143 z,-y+1/2,-x
144 z,y+1/2,x
145 x+1/2,y+1/2,z
146 -x+1/2,-y+1/2,z
147 -x+1/2,y+1/2,-z
148 x+1/2,-y+1/2,-z
149 z+1/2,x+1/2,y
150 z+1/2,-x+1/2,-y
151 -z+1/2,-x+1/2,y
152 -z+1/2,x+1/2,-y
153 y+1/2,z+1/2,x
154 -y+1/2,z+1/2,-x
155 y+1/2,-z+1/2,-x
156 -y+1/2,-z+1/2,x
157 y,x,-z+1/2
158 -y,-x,-z+1/2
159 y,-x,z+1/2
160 -y,x,z+1/2
161 x,z,-y+1/2
162 -x,z,y+1/2
163 -x,-z,-y+1/2
164 x,-z,y+1/2
165 z,y,-x+1/2
166 z,-y,x+1/2
167 -z,y,x+1/2
168 -z,-y,-x+1/2
169 -x+1/2,-y+1/2,-z
170 x+1/2,y+1/2,-z
171 x+1/2,-y+1/2,z
172 -x+1/2,y+1/2,z
173 -z+1/2,-x+1/2,-y
174 -z+1/2,x+1/2,y
175 z+1/2,x+1/2,-y
176 z+1/2,-x+1/2,y
177 -y+1/2,-z+1/2,-x
178 y+1/2,-z+1/2,x
179 -y+1/2,z+1/2,x
180 y+1/2,z+1/2,-x
181 -y,-x,z+1/2
182 y,x,z+1/2
183 -y,x,-z+1/2
184 y,-x,-z+1/2
185 -x,-z,y+1/2
186 x,-z,-y+1/2
187 x,z,y+1/2
188 -x,z,-y+1/2
189 -z,-y,x+1/2
190 -z,y,-x+1/2
191 z,-y,-x+1/2
192 z,y,x+1/2

loop_
_atom_site_label
_atom_site_type_symbol
_atom_site_fract_x
_atom_site_fract_y
_atom_site_fract_z
_atom_site_adp_type
_atom_site_U_iso_or_equiv
_atom_site_site_symmetry_multiplicity
_atom_site_occupancy
_atom_site_calc_flag
P1 P 0 0.09234(18) 0.18267(18) Uiso 0.0129(5) 96 0.925 d
P2 Si 0 0.09234(18) 0.18267(18) Uiso 0.0129(5) 96 0.075 d
Al1 Al 0 0.1855(2) 0.0897(2) Uiso 0.0108(4) 96 0.7385 d
Al2 Si 0 0.1855(2) 0.0897(2) Uiso 0.0108(4) 96 0.2615 d
O1 O 0 0.1062(2) 0.2446(4) Uiso 0.0214(9) 96 1 d
O2 O 0 0.1461(4) 0.1490(4) Uiso 0.0214(9) 96 1 d
O3 O 0.0543(2) 0.0595(2) 0.17092(12) Uiso 0.0214(9) 192 1 d
Ow1 O 0.452(4) 0.956(5) 0.00(8) Uiso 0.2533 96 0.2270(3) d
N1 N 0.774(4) 0.4944(11) 0.284(5) Uiso 0.309(19) 192 0.1672 d
C1 C 0.756(10) 0.538(4) 0.246(6) Uiso 0.309(19) 192 0.1672 d
C2 C 0.764(8) 0.440(2) 0.261(6) Uiso 0.309(19) 192 0.1672 d
C3 C 0.763(16) 0.595(2) 0.273(10) Uiso 0.309(19) 192 0.1672 d
C4 C 0.808(15) 0.399(6) 0.281(10) Uiso 0.309(19) 192 0.1672 d
C5 C 0.74(3) 0.640(6) 0.237(14) Uiso 0.309(19) 192 0.1672 d
C6 C 0.79(2) 0.376(5) 0.339(11) Uiso 0.309(19) 192 0.1672 d
H1 H 0.751(6) 0.499(6) 0.325(5) Uiso 0.47(3) 192 0.074 d
H2 H 0.711(10) 0.531(10) 0.235(9) Uiso 0.47(3) 192 0.1672 d
H3 H 0.782(13) 0.536(7) 0.207(6) Uiso 0.47(3) 192 0.1672 d
H4 H 0.764(8) 0.442(6) 0.214(6) Uiso 0.47(3) 192 0.1672 d
H5 H 0.721(11) 0.425(8) 0.276(9) Uiso 0.47(3) 192 0.1672 d
H6 H 0.808(17) 0.603(5) 0.280(10) Uiso 0.47(3) 192 0.1672 d
H7 H 0.740(15) 0.595(7) 0.315(11) Uiso 0.47(3) 192 0.1672 d
H8 H 0.850(12) 0.421(12) 0.283(11) Uiso 0.47(3) 192 0.1672 d
H9 H 0.811(19) 0.363(7) 0.250(13) Uiso 0.47(3) 192 0.1672 d
H10 H 0.69(2) 0.640(12) 0.242(16) Uiso 0.47(3) 192 0.1672 d
H11 H 0.75(3) 0.632(8) 0.192(13) Uiso 0.47(3) 192 0.1672 d
H12 H 0.76(3) 0.681(4) 0.251(17) Uiso 0.47(3) 192 0.1672 d
H13 H 0.80(3) 0.330(5) 0.340(15) Uiso 0.47(3) 192 0.1672 d
H14 H 0.75(2) 0.387(8) 0.349(10) Uiso 0.47(3) 192 0.1672 d
H15 H 0.82(2) 0.396(9) 0.371(11) Uiso 0.47(3) 192 0.1672 d
H16 H 0.821(4) 0.499(7) 0.292(6) Uiso 0.47(3) 192 0.1672 d

loop_
_atom_type_symbol
_atom_type_scat_dispersion_real
_atom_type_scat_dispersion_imag
_atom_type_scat_source
C 0.0033 0.0016 'International Tables Vol C tables 4.2.6.8 and 6.1.1.1'
H 0.0000 0.0000 'International Tables Vol C tables 4.2.6.8 and 6.1.1.1'
Al 0.0645 0.0514 'International Tables Vol C tables 4.2.6.8 and 6.1.1.1'
N 0.0061 0.0033 'International Tables Vol C tables 4.2.6.8 and 6.1.1.1'
O 0.0106 0.0060 'International Tables Vol C tables 4.2.6.8 and 6.1.1.1'
P 0.1023 0.0942 'International Tables Vol C tables 4.2.6.8 and 6.1.1.1'
Si 0.0817 0.0704 'International Tables Vol C tables 4.2.6.8 and 6.1.1.1'

loop_
_geom_angle_atom_site_label_1
_geom_angle_atom_site_label_2
_geom_angle_atom_site_label_3
_geom_angle_site_symmetry_3
_geom_angle
P2 P1 O1 . 0
P2 P1 O2 . 0
P2 P1 O3 . 0
P2 P1 O3 28_555 0
O1 P1 O2 . 109.4(5)
O1 P1 O3 . 106.8(2)
O1 P1 O3 28_555 106.8(2)
O2 P1 O3 . 109.5(3)
O2 P1 O3 28_555 109.5(3)
O3 P1 O3 28_555 114.6(4)
P1 P2 O1 . 0
P1 P2 O2 . 0
P1 P2 O3 . 0
P1 P2 O3 28_555 0
O1 P2 O2 . 109.4(5)
O1 P2 O3 . 106.8(2)
O1 P2 O3 28_555 106.8(2)
O2 P2 O3 . 109.5(3)
O2 P2 O3 28_555 109.5(3)
O3 P2 O3 28_555 114.6(4)
P1 O1 P2 . 0.0(5)
P1 O2 P2 . 0.0(5)
P1 O3 P2 . 0.0(5)
C1 N1 C2 . 111(11)
N1 C1 C3 . 110(14)
N1 C2 C4 . 111(14)
C1 C3 C5 . 110(20)
C2 C4 C6 . 110(30)

loop_
_geom_bond_atom_site_label_1
_geom_bond_atom_site_label_2
_geom_bond_site_symmetry_2
_geom_bond_distance
P1 P2 . 0
P1 O1 . 1.532(10)
P1 O2 . 1.532(11)
P1 O3 . 1.558(5)
P1 O3 28_555 1.558(5)
P2 O1 . 1.532(10)
P2 O2 . 1.532(11)
P2 O3 . 1.558(5)
P2 O3 28_555 1.558(5)
Al1 Al2 . 0
N1 N1 69_556 1.42(15)
N1 N1 167_654 1.42(15)
N1 N1 27_565 0.27(4)
N1 N1 189_664 1.45(15)
N1 N1 95_566 1.45(15)
N1 C1 . 1.46(16)
N1 C1 99_655 1.47(17)
N1 C1 167_654 1.34(17)
N1 C1 121_665 1.29(19)
N1 C1 27_565 1.28(17)
N1 C1 189_664 1.14(19)
N1 C1 95_566 1.4(2)
N1 C2 . 1.45(10)
N1 H2 121_665 0.8(2)
N1 H3 189_664 0.87(17)
C1 C1 99_655 0.3(3)
C1 C1 69_556 0.2(3)
C1 C1 167_654 0.2(3)
C1 C2 121_665 0.7(2)
C1 C2 27_565 0.67(17)
C1 C2 189_664 0.8(2)
C1 C2 95_566 0.60(15)
C1 C3 . 1.53(16)
C1 C3 99_655 1.52(19)
C1 C3 69_556 1.45(15)
C1 H2 99_655 0.9(3)
C1 H2 167_654 0.9(3)
C1 H4 27_565 0.9(2)
C1 H4 189_664 1.0(3)
C2 C2 99_655 0.9(2)
C2 C2 69_556 0.6(2)
C2 C2 167_654 0.6(2)
C2 C3 121_665 1.3(3)
C2 C3 27_565 0.89(11)
C2 C3 189_664 1.2(2)
C2 C3 95_566 1.0(2)
C2 C4 . 1.5(3)
C2 H2 121_665 0.9(3)
C2 H3 189_664 1.0(3)
C2 H4 99_655 0.9(2)
C2 H4 167_654 0.5(2)
C2 H5 99_655 1.0(3)
C2 H5 69_556 0.6(3)
C3 C3 99_655 1.3(4)
C3 C3 69_556 0.9(5)
C3 C3 167_654 0.9(5)
C3 C4 27_565 1.1(5)
C3 C4 189_664 1.4(4)
C3 C5 . 1.5(4)
C3 C5 99_655 1.12(18)
C3 C5 69_556 1.3(3)
C3 C5 167_654 1.3(5)
C3 H5 95_566 0.6(3)
C4 C5 121_665 1.6(6)
C4 C6 . 1.6(4)
C4 H5 69_556 1.0(4)
C4 H6 27_565 0.1(2)
C4 H7 95_566 0.6(4)
C5 C5 99_655 0.8(7)
C5 C5 69_556 0.6(8)
C5 C5 167_654 0.6(8)
C5 H12 99_655 1.0(2)
C5 H12 69_556 1.0(3)
C6 H14 . 1.0(6)
H1 H1 27_565 0.0(2)
H2 H3 69_556 0.4(4)
H2 H4 95_566 0.7(3)
H3 H4 27_565 0.7(3)
H4 H5 99_655 0.6(3)
H6 H7 69_556 0.5(4)
H7 H11 99_655 0.9(3)
H9 H10 121_665 0.2(5)
H9 H11 189_664 0.1(4)
H10 H11 69_556 0.3(6)
H12 H12 99_655 0.5(10)
H12 H12 69_556 0.3(8)
H12 H12 167_654 0.3(8)
H16 H16 27_565 0.0(2)

loop_
_geom_hbond_atom_site_label_D
_geom_hbond_atom_site_label_H
_geom_hbond_atom_site_label_A
_geom_hbond_site_symmetry_D
_geom_hbond_site_symmetry_A
_geom_hbond_distance_DH
_geom_hbond_distance_HA
_geom_hbond_distance_DA
_geom_hbond_angle_DHA
N1 H1 O1 . 56_655 1.14(17) 1.66(12) 2.69(12) 147(13)
N1 H1 O1 27_565 56_655 1.15(17) 1.66(12) 2.69(12) 146(13)
N1 H16 O1 . 112_655 1.16(14) 2.10(11) 3.05(10) 137(12)
N1 H16 O2 . 56_655 1.16(14) 1.66(14) 2.51(11) 125(12)
N1 H16 O1 27_565 112_655 1.16(14) 2.10(11) 3.05(10) 137(12)
N1 H16 O2 27_565 56_655 1.16(14) 1.66(14) 2.51(11) 125(12)
